data_1564325
loop_
_publ_author_name
'Dong, Xinrui'
'Jiang, Wenhua'
'Hua, Dexiang'
'Wang, Xiaohui'
'Xu, Liang'
'Wu, Xiaoxing'

_publ_section_title
;
 Radical-Mediated Vicinal Addition of Alkoxysulfonyl/Fluorosulfonyl and
 Trifluoromethyl Groups to Aryl Alkyl Alkynes
;
_journal_name_full 'Chemical Science'
_journal_paper_doi 10.1039/D1SC03315H
_journal_year 2021
_chemical_formula_moiety 'C12 H13 F3 O4 S'
_chemical_formula_sum 'C12 H13 F3 O4 S'
_chemical_formula_weight 310.28
_space_group_crystal_system monoclinic
_space_group_IT_number 4
_space_group_name_Hall 'P 2yb'
_space_group_name_H-M_alt 'P 1 21 1'
_atom_sites_solution_hydrogens geom
_audit_creation_date 2020-07-08
_audit_creation_method
;
Olex2 1.3
(compiled 2019.09.11 svn.r3662 for OlexSys, GUI svn.r5938)
;
_audit_update_record
;
2021-05-15 deposited with the CCDC.	2021-08-03 downloaded from the CCDC.
;
_cell_angle_alpha 90
_cell_angle_beta 108.14(3)
_cell_angle_gamma 90
_cell_formula_units_Z 2
_cell_length_a 10.086(2)
_cell_length_b 5.508(2)
_cell_length_c 12.766(3)
_cell_measurement_reflns_used 2597
_cell_measurement_temperature 296.15
_cell_measurement_theta_max 27.34
_cell_measurement_theta_min 3.08
_cell_volume 674.0(3)
_computing_cell_refinement 'SAINT v8.37A (Bruker, 2015)'
_computing_data_reduction 'SAINT v8.37A (Bruker, 2015)'
_computing_molecular_graphics 'Olex2 1.3 (Dolomanov et al., 2009)'
_computing_publication_material 'Olex2 1.3 (Dolomanov et al., 2009)'
_computing_structure_refinement 'ShelXL 2014/7 (Sheldrick, 2015)'
_diffrn_ambient_temperature 296.15
_diffrn_measured_fraction_theta_full 0.997
_diffrn_measured_fraction_theta_max 0.995
_diffrn_measurement_device_type 'Bruker APEX-II CCD'
_diffrn_measurement_method '\f and \w scans'
_diffrn_radiation_type MoK\a
_diffrn_radiation_wavelength 0.71073
_diffrn_reflns_av_R_equivalents 0.0450
_diffrn_reflns_av_unetI/netI 0.0529
_diffrn_reflns_Laue_measured_fraction_full 0.997
_diffrn_reflns_Laue_measured_fraction_max 0.995
_diffrn_reflns_limit_h_max 13
_diffrn_reflns_limit_h_min -13
_diffrn_reflns_limit_k_max 7
_diffrn_reflns_limit_k_min -4
_diffrn_reflns_limit_l_max 15
_diffrn_reflns_limit_l_min -16
_diffrn_reflns_number 5559
_diffrn_reflns_point_group_measured_fraction_full 0.998
_diffrn_reflns_point_group_measured_fraction_max 0.996
_diffrn_reflns_theta_full 25.242
_diffrn_reflns_theta_max 27.518
_diffrn_reflns_theta_min 2.125
_diffrn_standards_number 0
_exptl_absorpt_coefficient_mu 0.286
_exptl_absorpt_correction_T_max 0.7456
_exptl_absorpt_correction_T_min 0.5542
_exptl_absorpt_correction_type multi-scan
_exptl_absorpt_process_details
;
SADABS-2016/2 (Bruker,2016/2) was used for absorption correction.
wR2(int) was 0.1438 before and 0.0547 after correction.
The Ratio of minimum to maximum transmission is 0.7433.
The \l/2 correction factor is Not present.
;
_exptl_crystal_density_diffrn 1.529
_exptl_crystal_description block
_exptl_crystal_F_000 320
_refine_diff_density_max 0.814
_refine_diff_density_min -0.272
_refine_diff_density_rms 0.062
_refine_ls_abs_structure_details
;
 Refined as an inversion twin.
;
_refine_ls_abs_structure_Flack 0.1(2)
_refine_ls_extinction_method none
_refine_ls_goodness_of_fit_ref 1.038
_refine_ls_hydrogen_treatment constr
_refine_ls_matrix_type full
_refine_ls_number_parameters 185
_refine_ls_number_reflns 2333
_refine_ls_number_restraints 1
_refine_ls_restrained_S_all 1.038
_refine_ls_R_factor_all 0.0709
_refine_ls_R_factor_gt 0.0576
_refine_ls_shift/su_max 0.000
_refine_ls_shift/su_mean 0.000
_refine_ls_structure_factor_coef Fsqd
_refine_ls_weighting_details 'w=1/[\s^2^(Fo^2^)+(0.0807P)^2^+0.4283P] where P=(Fo^2^+2Fc^2^)/3'
_refine_ls_weighting_scheme calc
_refine_ls_wR_factor_gt 0.1507
_refine_ls_wR_factor_ref 0.1614
_reflns_Friedel_coverage 0.811
_reflns_Friedel_fraction_full 1.000
_reflns_Friedel_fraction_max 0.998
_reflns_number_gt 1920
_reflns_number_total 2333
_reflns_threshold_expression 'I > 2\s(I)'
_cod_data_source_file d1sc03315h2.cif
_cod_data_source_block 11_a_pl
_cod_database_code 1564325
_shelx_shelxl_version_number 2014/7
_shelx_space_group_comment
;
The symmetry employed for this shelxl refinement is uniquely defined
by the following loop, which should always be used as a source of
symmetry information in preference to the above space-group names.
They are only intended as comments.
;
_olex2_refinement_description
;
1. Twinned data refinement
 Scales: 0.9(2)
 0.1(2)
2. Fixed Uiso
 At 1.2 times of:
  All C(H) groups
 At 1.5 times of:
  All C(H,H,H) groups
3.a Aromatic/amide H refined with riding coordinates:
 C7(H7), C6(H6), C4(H4), C3(H3)
3.b Idealised Me refined as rotating group:
 C11(H11A,H11B,H11C), C12(H12A,H12B,H12C), C9(H9A,H9B,H9C)
;
_olex2_submission_special_instructions 'No special instructions were received'

loop_
_space_group_symop_operation_xyz
'x, y, z'
'-x, y+1/2, -z'

loop_
_atom_site_label
_atom_site_type_symbol
_atom_site_fract_x
_atom_site_fract_y
_atom_site_fract_z
_atom_site_U_iso_or_equiv
_atom_site_adp_type
_atom_site_occupancy
_atom_site_site_symmetry_order
_atom_site_calc_flag
_atom_site_refinement_flags_posn
_atom_site_refinement_flags_adp
_atom_site_refinement_flags_occupancy
_atom_site_disorder_assembly
_atom_site_disorder_group
S1 S -0.21235(14) 0.5203(3) 0.58067(10) 0.0484(4) Uani 1 1 d . . . . .
F1 F -0.0360(4) 1.1726(7) 0.8163(3) 0.0682(11) Uani 1 1 d . . . . .
F3 F 0.0788(3) 0.8581(9) 0.8903(3) 0.0677(11) Uani 1 1 d . . . . .
F2 F -0.0900(4) 0.9795(9) 0.9402(3) 0.0732(13) Uani 1 1 d . . . . .
O1 O -0.2317(5) 0.6568(11) 0.4727(4) 0.0733(14) Uani 1 1 d . . . . .
O2 O -0.1182(6) 0.3293(12) 0.5708(5) 0.0880(17) Uani 1 1 d . . . . .
O3 O -0.3307(5) 0.4461(13) 0.6016(4) 0.088(2) Uani 1 1 d . . . . .
O4 O -0.6622(4) 0.6129(9) 0.8390(3) 0.0588(13) Uani 1 1 d . . . . .
C1 C -0.1482(4) 0.7945(9) 0.7660(4) 0.0327(10) Uani 1 1 d . . . . .
C2 C -0.1092(4) 0.7238(11) 0.6809(4) 0.0386(11) Uani 1 1 d . . . . .
C8 C -0.2831(4) 0.7409(10) 0.7864(4) 0.0343(10) Uani 1 1 d . . . . .
C7 C -0.2932(5) 0.5524(11) 0.8534(4) 0.0422(12) Uani 1 1 d . . . . .
H7 H -0.2154 0.4560 0.8854 0.051 Uiso 1 1 calc R U . . .
C6 C -0.4179(5) 0.5024(12) 0.8744(4) 0.0423(11) Uani 1 1 d . . . . .
H6 H -0.4237 0.3750 0.9206 0.051 Uiso 1 1 calc R U . . .
C5 C -0.5324(5) 0.6452(12) 0.8255(4) 0.0409(12) Uani 1 1 d . . . . .
C4 C -0.5233(5) 0.8407(12) 0.7597(4) 0.0452(13) Uani 1 1 d . . . . .
H4 H -0.6004 0.9393 0.7288 0.054 Uiso 1 1 calc R U . . .
C3 C -0.3989(5) 0.8869(11) 0.7406(4) 0.0416(12) Uani 1 1 d . . . . .
H3 H -0.3922 1.0178 0.6965 0.050 Uiso 1 1 calc R U . . .
C10 C -0.0478(6) 0.9518(12) 0.8537(4) 0.0457(13) Uani 1 1 d . . . . .
C11 C 0.0234(5) 0.7866(15) 0.6571(5) 0.0567(18) Uani 1 1 d . . . . .
H11A H 0.0859 0.6505 0.6748 0.085 Uiso 1 1 calc R U . . .
H11B H 0.0665 0.9238 0.7010 0.085 Uiso 1 1 calc R U . . .
H11C H 0.0027 0.8259 0.5805 0.085 Uiso 1 1 calc R U . . .
C12 C -0.3386(7) 0.8558(16) 0.4497(7) 0.088(3) Uani 1 1 d . . . . .
H12A H -0.2924 1.0098 0.4677 0.132 Uiso 1 1 calc R U . . .
H12B H -0.3992 0.8314 0.4937 0.132 Uiso 1 1 calc R U . . .
H12C H -0.3924 0.8536 0.3731 0.132 Uiso 1 1 calc R U . . .
C9 C -0.6784(6) 0.4143(16) 0.9049(6) 0.0674(19) Uani 1 1 d . . . . .
H9A H -0.6509 0.2670 0.8772 0.101 Uiso 1 1 calc R U . . .
H9B H -0.7744 0.4024 0.9023 0.101 Uiso 1 1 calc R U . . .
H9C H -0.6210 0.4393 0.9797 0.101 Uiso 1 1 calc R U . . .

loop_
_atom_site_aniso_label
_atom_site_aniso_U_11
_atom_site_aniso_U_22
_atom_site_aniso_U_33
_atom_site_aniso_U_23
_atom_site_aniso_U_13
_atom_site_aniso_U_12
S1 0.0665(8) 0.0437(7) 0.0382(6) -0.0061(7) 0.0208(5) -0.0057(8)
F1 0.079(2) 0.050(2) 0.066(2) -0.003(2) 0.0093(19) -0.016(2)
F3 0.0475(17) 0.085(3) 0.057(2) -0.011(2) -0.0043(14) 0.010(2)
F2 0.079(2) 0.095(4) 0.0547(19) -0.035(2) 0.0338(16) -0.030(3)
O1 0.089(3) 0.081(4) 0.051(2) -0.008(3) 0.023(2) -0.006(3)
O2 0.112(4) 0.077(4) 0.087(4) -0.022(3) 0.048(3) 0.020(4)
O3 0.081(3) 0.111(5) 0.086(3) -0.059(4) 0.049(3) -0.050(3)
O4 0.0388(18) 0.078(3) 0.065(2) 0.020(2) 0.0242(17) 0.002(2)
C1 0.034(2) 0.032(3) 0.033(2) 0.001(2) 0.0113(17) 0.002(2)
C2 0.035(2) 0.043(3) 0.036(2) -0.005(2) 0.0100(18) -0.003(2)
C8 0.035(2) 0.039(3) 0.029(2) -0.003(2) 0.0111(17) 0.001(2)
C7 0.038(2) 0.045(3) 0.042(2) 0.007(3) 0.0118(19) 0.008(2)
C6 0.049(2) 0.041(3) 0.040(2) 0.011(3) 0.0177(19) 0.006(3)
C5 0.038(2) 0.049(3) 0.039(3) 0.001(2) 0.017(2) 0.003(2)
C4 0.039(2) 0.051(3) 0.046(3) 0.009(3) 0.014(2) 0.014(3)
C3 0.046(3) 0.040(3) 0.042(3) 0.013(2) 0.020(2) 0.006(2)
C10 0.048(3) 0.051(4) 0.041(3) 0.001(2) 0.017(2) 0.003(3)
C11 0.043(3) 0.086(6) 0.046(3) 0.003(3) 0.022(2) 0.000(3)
C12 0.069(4) 0.070(5) 0.093(5) -0.028(5) -0.019(4) 0.020(4)
C9 0.060(3) 0.076(5) 0.081(4) 0.008(4) 0.043(3) -0.006(4)

loop_
_atom_type_symbol
_atom_type_description
_atom_type_scat_dispersion_real
_atom_type_scat_dispersion_imag
_atom_type_scat_source
C C 0.0033 0.0016 'International Tables Vol C Tables 4.2.6.8 and 6.1.1.4'
H H 0.0000 0.0000 'International Tables Vol C Tables 4.2.6.8 and 6.1.1.4'
F F 0.0171 0.0103 'International Tables Vol C Tables 4.2.6.8 and 6.1.1.4'
O O 0.0106 0.0060 'International Tables Vol C Tables 4.2.6.8 and 6.1.1.4'
S S 0.1246 0.1234 'International Tables Vol C Tables 4.2.6.8 and 6.1.1.4'

loop_
_geom_angle_atom_site_label_1
_geom_angle_atom_site_label_2
_geom_angle_atom_site_label_3
_geom_angle
_geom_angle_site_symmetry_1
_geom_angle_site_symmetry_3
_geom_angle_publ_flag
O1 S1 C2 102.8(3) . . ?
O2 S1 O1 100.5(3) . . ?
O2 S1 C2 105.6(3) . . ?
O3 S1 O1 116.8(3) . . ?
O3 S1 O2 115.9(4) . . ?
O3 S1 C2 113.6(3) . . ?
C12 O1 S1 114.7(5) . . ?
C5 O4 C9 117.4(4) . . ?
C2 C1 C8 127.2(4) . . ?
C2 C1 C10 118.1(4) . . ?
C8 C1 C10 114.7(4) . . ?
C1 C2 S1 121.4(4) . . ?
C1 C2 C11 127.5(5) . . ?
C11 C2 S1 111.1(4) . . ?
C7 C8 C1 120.5(4) . . ?
C7 C8 C3 119.1(4) . . ?
C3 C8 C1 120.4(5) . . ?
C8 C7 H7 119.4 . . ?
C8 C7 C6 121.2(5) . . ?
C6 C7 H7 119.4 . . ?
C7 C6 H6 120.7 . . ?
C5 C6 C7 118.7(5) . . ?
C5 C6 H6 120.7 . . ?
O4 C5 C4 114.8(5) . . ?
C6 C5 O4 124.2(5) . . ?
C6 C5 C4 121.0(4) . . ?
C5 C4 H4 120.4 . . ?
C3 C4 C5 119.2(5) . . ?
C3 C4 H4 120.4 . . ?
C8 C3 H3 119.6 . . ?
C4 C3 C8 120.9(5) . . ?
C4 C3 H3 119.6 . . ?
F1 C10 C1 111.7(4) . . ?
F3 C10 F1 107.5(5) . . ?
F3 C10 C1 112.7(5) . . ?
F2 C10 F1 106.6(5) . . ?
F2 C10 F3 106.2(5) . . ?
F2 C10 C1 111.7(4) . . ?
C2 C11 H11A 109.5 . . ?
C2 C11 H11B 109.5 . . ?
C2 C11 H11C 109.5 . . ?
H11A C11 H11B 109.5 . . ?
H11A C11 H11C 109.5 . . ?
H11B C11 H11C 109.5 . . ?
O1 C12 H12A 109.5 . . ?
O1 C12 H12B 109.5 . . ?
O1 C12 H12C 109.5 . . ?
H12A C12 H12B 109.5 . . ?
H12A C12 H12C 109.5 . . ?
H12B C12 H12C 109.5 . . ?
O4 C9 H9A 109.5 . . ?
O4 C9 H9B 109.5 . . ?
O4 C9 H9C 109.5 . . ?
H9A C9 H9B 109.5 . . ?
H9A C9 H9C 109.5 . . ?
H9B C9 H9C 109.5 . . ?

loop_
_geom_bond_atom_site_label_1
_geom_bond_atom_site_label_2
_geom_bond_distance
_geom_bond_site_symmetry_2
_geom_bond_publ_flag
S1 O1 1.529(5) . ?
S1 O2 1.449(6) . ?
S1 O3 1.364(5) . ?
S1 C2 1.774(5) . ?
F1 C10 1.325(8) . ?
F3 C10 1.321(6) . ?
F2 C10 1.310(6) . ?
O1 C12 1.501(9) . ?
O4 C5 1.384(5) . ?
O4 C9 1.420(8) . ?
C1 C2 1.324(6) . ?
C1 C8 1.493(6) . ?
C1 C10 1.524(7) . ?
C2 C11 1.501(6) . ?
C8 C7 1.369(7) . ?
C8 C3 1.388(7) . ?
C7 H7 0.9300 . ?
C7 C6 1.394(7) . ?
C6 H6 0.9300 . ?
C6 C5 1.376(7) . ?
C5 C4 1.387(8) . ?
C4 H4 0.9300 . ?
C4 C3 1.374(7) . ?
C3 H3 0.9300 . ?
C11 H11A 0.9600 . ?
C11 H11B 0.9600 . ?
C11 H11C 0.9600 . ?
C12 H12A 0.9600 . ?
C12 H12B 0.9600 . ?
C12 H12C 0.9600 . ?
C9 H9A 0.9600 . ?
C9 H9B 0.9600 . ?
C9 H9C 0.9600 . ?

loop_
_geom_torsion_atom_site_label_1
_geom_torsion_atom_site_label_2
_geom_torsion_atom_site_label_3
_geom_torsion_atom_site_label_4
_geom_torsion
_geom_torsion_site_symmetry_1
_geom_torsion_site_symmetry_2
_geom_torsion_site_symmetry_3
_geom_torsion_site_symmetry_4
_geom_torsion_publ_flag
O1 S1 C2 C1 126.3(5) . . . . ?
O1 S1 C2 C11 -56.4(5) . . . . ?
O2 S1 O1 C12 173.5(5) . . . . ?
O2 S1 C2 C1 -128.8(5) . . . . ?
O2 S1 C2 C11 48.5(5) . . . . ?
O3 S1 O1 C12 47.3(6) . . . . ?
O3 S1 C2 C1 -0.8(6) . . . . ?
O3 S1 C2 C11 176.5(5) . . . . ?
O4 C5 C4 C3 -179.5(5) . . . . ?
C1 C8 C7 C6 179.0(5) . . . . ?
C1 C8 C3 C4 -179.4(5) . . . . ?
C2 S1 O1 C12 -77.7(5) . . . . ?
C2 C1 C8 C7 96.8(6) . . . . ?
C2 C1 C8 C3 -85.5(7) . . . . ?
C2 C1 C10 F1 69.8(6) . . . . ?
C2 C1 C10 F3 -51.4(7) . . . . ?
C2 C1 C10 F2 -170.9(5) . . . . ?
C8 C1 C2 S1 -6.3(8) . . . . ?
C8 C1 C2 C11 176.9(5) . . . . ?
C8 C1 C10 F1 -109.3(5) . . . . ?
C8 C1 C10 F3 129.6(5) . . . . ?
C8 C1 C10 F2 10.1(7) . . . . ?
C8 C7 C6 C5 0.6(8) . . . . ?
C7 C8 C3 C4 -1.6(8) . . . . ?
C7 C6 C5 O4 179.4(5) . . . . ?
C7 C6 C5 C4 -2.3(8) . . . . ?
C6 C5 C4 C3 2.0(8) . . . . ?
C5 C4 C3 C8 0.0(8) . . . . ?
C3 C8 C7 C6 1.3(8) . . . . ?
C10 C1 C2 S1 174.7(4) . . . . ?
C10 C1 C2 C11 -2.1(9) . . . . ?
C10 C1 C8 C7 -84.2(6) . . . . ?
C10 C1 C8 C3 93.5(6) . . . . ?
C9 O4 C5 C6 -2.1(8) . . . . ?
C9 O4 C5 C4 179.5(6) . . . . ?

loop_
_twin_individual_id
_twin_individual_mass_fraction_refined
1 0.9(2)
2 0.1(2)
